data_4074309
loop_
_publ_author_name
'Li, Wenjian'
'Hill, Nicholas J.'
'Tomasik, Adam C.'
'Bikzhanova, Galina'
'West, Robert'

_publ_section_title
;
 A New Monomeric Saturated N-Heterocyclic Silylene as a Racemic Mixture
;
_journal_issue 16
_journal_name_full Organometallics
_journal_page_first 3802
_journal_paper_doi 10.1021/om060544v
_journal_volume 25
_journal_year 2006
_chemical_formula_moiety 'C12 H26 Br2 N2 Si'
_chemical_formula_sum 'C12 H26 Br2 N2 Si'
_chemical_formula_weight 386.26
_chemical_name_systematic
; 
 ? 
;
_space_group_IT_number 14
_symmetry_cell_setting monoclinic
_symmetry_Int_Tables_number 14
_symmetry_space_group_name_Hall '-P 2ybc'
_symmetry_space_group_name_H-M 'P 1 21/c 1'
_atom_sites_solution_hydrogens geom
_atom_sites_solution_primary direct
_atom_sites_solution_secondary difmap
_audit_creation_method SHELXL-97
_cell_angle_alpha 90.00
_cell_angle_beta 98.539(2)
_cell_angle_gamma 90.00
_cell_formula_units_Z 4
_cell_length_a 7.1046(7)
_cell_length_b 15.7731(16)
_cell_length_c 15.4582(15)
_cell_measurement_reflns_used 4409
_cell_measurement_temperature 100(2)
_cell_measurement_theta_max 26.39
_cell_measurement_theta_min 1.86
_cell_volume 1713.1(3)
_computing_cell_refinement 'SAINT Ver. 6.22  (Bruker-AXS, 2003)'
_computing_data_collection 'SMART Ver. 5.622 (Bruker-AXS, 2003)'
_computing_data_reduction 'SAINT Ver. 6.22'
_computing_molecular_graphics 'SHELXTL Ver. 6.10 '
_computing_publication_material 'SHELXTL Ver. 6.10 '
_computing_structure_refinement 'SHELXTL Ver. 6.10 '
_computing_structure_solution 'SHELXTL Ver. 6.10 (Bruker-AXS, 2003)'
_diffrn_ambient_temperature 100(2)
_diffrn_measured_fraction_theta_full 0.999
_diffrn_measured_fraction_theta_max 0.999
_diffrn_measurement_device_type 'Bruker CCD-1000 area detector'
_diffrn_measurement_method '0.30\% \w scans'
_diffrn_radiation_monochromator graphite
_diffrn_radiation_source 'fine-focus sealed tube'
_diffrn_radiation_type Mo-K\a
_diffrn_radiation_wavelength 0.71073
_diffrn_reflns_av_R_equivalents 0.0422
_diffrn_reflns_av_sigmaI/netI 0.0384
_diffrn_reflns_limit_h_max 8
_diffrn_reflns_limit_h_min -8
_diffrn_reflns_limit_k_max 19
_diffrn_reflns_limit_k_min -19
_diffrn_reflns_limit_l_max 19
_diffrn_reflns_limit_l_min -19
_diffrn_reflns_number 14252
_diffrn_reflns_theta_full 26.39
_diffrn_reflns_theta_max 26.39
_diffrn_reflns_theta_min 1.86
_diffrn_standards_number 0
_exptl_absorpt_coefficient_mu 4.788
_exptl_absorpt_correction_T_max 0.6210
_exptl_absorpt_correction_T_min 0.2704
_exptl_absorpt_correction_type multi-scan
_exptl_absorpt_process_details
;
SADABS  (Bruker-AXS, 2003)
;
_exptl_crystal_colour colorless
_exptl_crystal_density_diffrn 1.498
_exptl_crystal_density_method 'not measured'
_exptl_crystal_description block
_exptl_crystal_F_000 784
_exptl_crystal_size_max 0.37
_exptl_crystal_size_mid 0.26
_exptl_crystal_size_min 0.11
_refine_diff_density_max 1.051
_refine_diff_density_min -0.871
_refine_diff_density_rms 0.090
_refine_ls_extinction_method none
_refine_ls_goodness_of_fit_ref 1.151
_refine_ls_hydrogen_treatment constr
_refine_ls_matrix_type full
_refine_ls_number_parameters 178
_refine_ls_number_reflns 3512
_refine_ls_number_restraints 11
_refine_ls_restrained_S_all 1.155
_refine_ls_R_factor_all 0.0751
_refine_ls_R_factor_gt 0.0415
_refine_ls_shift/su_max 0.001
_refine_ls_shift/su_mean 0.000
_refine_ls_structure_factor_coef Fsqd
_refine_ls_weighting_details 'calc w=1/[\s^2^(Fo^2^)+(0.0421P)^2^+2.0427P] where P=(Fo^2^+2Fc^2^)/3'
_refine_ls_weighting_scheme calc
_refine_ls_wR_factor_gt 0.0966
_refine_ls_wR_factor_ref 0.1153
_reflns_number_gt 2419
_reflns_number_total 3512
_reflns_threshold_expression I>2\s(I)
_cod_data_source_file om060544vsi20060621_023515.cif
_cod_data_source_block west102
_cod_depositor_comments
;
The following automatic conversions were performed:

'_symmetry_cell_setting' value 'Monoclinic' changed to 'monoclinic'
according to /home/saulius/struct/CIF-dictionaries/cif_core.dic
dictionary named 'cif_core.dic' version 2.4.1 from 2010-06-29.

Automatic conversion script
Id: cif_fix_values 1715 2011-07-08 13:25:40Z adriana 
;
_cod_original_sg_symbol_Hall '-P 2ybc     '
_cod_original_sg_symbol_H-M 'P 1 21/c 1  '
_cod_database_code 4074309

loop_
_symmetry_equiv_pos_as_xyz
'x, y, z'
'-x, y+1/2, -z+1/2'
'-x, -y, -z'
'x, -y-1/2, z-1/2'

loop_
_atom_site_label
_atom_site_type_symbol
_atom_site_fract_x
_atom_site_fract_y
_atom_site_fract_z
_atom_site_U_iso_or_equiv
_atom_site_adp_type
_atom_site_occupancy
_atom_site_symmetry_multiplicity
_atom_site_calc_flag
_atom_site_refinement_flags
_atom_site_disorder_assembly
_atom_site_disorder_group
Br1 Br 0.48315(15) 0.77193(7) 0.21197(10) 0.0460(3) Uani 0.75 1 d PD A 1
Br2 Br 0.9684(2) 0.73367(11) 0.22561(12) 0.0394(3) Uani 0.75 1 d PD A 1
Br1A Br 0.4862(5) 0.8066(2) 0.2151(3) 0.0544(11) Uani 0.25 1 d PD A 2
Br2A Br 0.9341(8) 0.7116(3) 0.2220(4) 0.0662(19) Uani 0.25 1 d PD A 2
Si Si 0.75165(11) 0.77674(7) 0.30689(6) 0.0248(2) Uani 1 1 d D . .
N1 N 0.8096(5) 0.8694(2) 0.35591(19) 0.0316(8) Uani 1 1 d . A .
N2 N 0.7486(5) 0.7182(2) 0.3974(2) 0.0370(8) Uani 1 1 d . A .
C1 C 0.8745(6) 0.9518(2) 0.3247(2) 0.0321(9) Uani 1 1 d . . .
C2 C 0.7632(7) 1.0243(3) 0.3583(3) 0.0419(11) Uani 1 1 d . A .
H2A H 0.6271 1.0167 0.3376 0.063 Uiso 1 1 calc R . .
H2B H 0.8057 1.0783 0.3365 0.063 Uiso 1 1 calc R . .
H2C H 0.7854 1.0245 0.4224 0.063 Uiso 1 1 calc R . .
C3 C 1.0872(6) 0.9633(3) 0.3558(3) 0.0466(11) Uani 1 1 d . A .
H3A H 1.1123 0.9595 0.4198 0.070 Uiso 1 1 calc R . .
H3B H 1.1277 1.0189 0.3372 0.070 Uiso 1 1 calc R . .
H3C H 1.1583 0.9187 0.3304 0.070 Uiso 1 1 calc R . .
C4 C 0.8394(7) 0.9539(3) 0.2245(3) 0.0428(11) Uani 1 1 d . A .
H4A H 0.9177 0.9106 0.2016 0.064 Uiso 1 1 calc R . .
H4B H 0.8732 1.0100 0.2041 0.064 Uiso 1 1 calc R . .
H4C H 0.7046 0.9426 0.2036 0.064 Uiso 1 1 calc R . .
C5 C 0.5833(7) 0.8788(3) 0.4696(3) 0.0277(6) Uani 0.75 1 d PD A 1
H5A H 0.5466 0.9365 0.4505 0.042 Uiso 0.75 1 calc PR A 1
H5B H 0.5809 0.8736 0.5326 0.042 Uiso 0.75 1 calc PR A 1
H5C H 0.4936 0.8382 0.4381 0.042 Uiso 0.75 1 calc PR A 1
C6 C 0.7841(7) 0.8601(3) 0.4501(3) 0.0277(6) Uani 0.75 1 d PD A 1
H6 H 0.8753 0.8991 0.4861 0.033 Uiso 0.75 1 calc PR A 1
C7 C 0.8421(7) 0.7681(3) 0.4740(3) 0.0277(6) Uani 0.75 1 d PD A 1
H7 H 0.7850 0.7512 0.5268 0.033 Uiso 0.75 1 calc PR A 1
C8 C 1.0580(7) 0.7590(3) 0.4947(3) 0.0277(6) Uani 0.75 1 d PD A 1
H8A H 1.0906 0.6997 0.5087 0.042 Uiso 0.75 1 calc PR A 1
H8B H 1.1062 0.7949 0.5448 0.042 Uiso 0.75 1 calc PR A 1
H8C H 1.1159 0.7765 0.4438 0.042 Uiso 0.75 1 calc PR A 1
C5A C 1.0929(19) 0.8003(10) 0.4739(10) 0.0277(6) Uani 0.25 1 d PD A 2
H5A1 H 1.1163 0.7862 0.5364 0.042 Uiso 0.25 1 calc PR A 2
H5A2 H 1.1950 0.8372 0.4597 0.042 Uiso 0.25 1 calc PR A 2
H5A3 H 1.0897 0.7481 0.4394 0.042 Uiso 0.25 1 calc PR A 2
C6A C 0.8999(18) 0.8468(9) 0.4525(9) 0.0277(6) Uani 0.25 1 d PD A 2
H6A H 0.9034 0.8991 0.4893 0.033 Uiso 0.25 1 calc PR A 2
C7A C 0.7459(18) 0.7887(9) 0.4758(10) 0.0277(6) Uani 0.25 1 d PD A 2
H7A H 0.7976 0.7602 0.5321 0.033 Uiso 0.25 1 calc PR A 2
C8A C 0.572(2) 0.8427(10) 0.4932(10) 0.0277(6) Uani 0.25 1 d PD A 2
H8A1 H 0.6153 0.8888 0.5338 0.042 Uiso 0.25 1 calc PR A 2
H8A2 H 0.4821 0.8066 0.5188 0.042 Uiso 0.25 1 calc PR A 2
H8A3 H 0.5085 0.8666 0.4379 0.042 Uiso 0.25 1 calc PR A 2
C9 C 0.6762(6) 0.6323(3) 0.4122(3) 0.0362(10) Uani 1 1 d . . .
C10 C 0.8179(8) 0.5834(3) 0.4768(4) 0.0656(15) Uani 1 1 d . A .
H10A H 0.9418 0.5825 0.4561 0.098 Uiso 1 1 calc R . .
H10B H 0.7725 0.5252 0.4818 0.098 Uiso 1 1 calc R . .
H10C H 0.8310 0.6111 0.5342 0.098 Uiso 1 1 calc R . .
C11 C 0.4881(7) 0.6378(3) 0.4452(4) 0.0720(18) Uani 1 1 d . A .
H11A H 0.5066 0.6630 0.5038 0.108 Uiso 1 1 calc R . .
H11B H 0.4342 0.5809 0.4479 0.108 Uiso 1 1 calc R . .
H11C H 0.4007 0.6732 0.4055 0.108 Uiso 1 1 calc R . .
C12 C 0.6548(9) 0.5820(3) 0.3266(4) 0.0728(18) Uani 1 1 d . A .
H12A H 0.5553 0.6078 0.2841 0.109 Uiso 1 1 calc R . .
H12B H 0.6199 0.5233 0.3377 0.109 Uiso 1 1 calc R . .
H12C H 0.7757 0.5827 0.3033 0.109 Uiso 1 1 calc R . .

loop_
_atom_site_aniso_label
_atom_site_aniso_U_11
_atom_site_aniso_U_22
_atom_site_aniso_U_33
_atom_site_aniso_U_23
_atom_site_aniso_U_13
_atom_site_aniso_U_12
Br1 0.0337(4) 0.0518(7) 0.0458(5) -0.0018(6) -0.0162(3) -0.0135(4)
Br2 0.0461(4) 0.0457(9) 0.0306(5) -0.0087(5) 0.0196(4) 0.0069(5)
Br1A 0.0468(15) 0.061(2) 0.0466(14) 0.0019(19) -0.0237(10) -0.0256(16)
Br2A 0.122(4) 0.036(2) 0.0368(16) -0.0205(15) -0.001(2) 0.016(2)
Si 0.0227(5) 0.0313(6) 0.0203(5) -0.0009(4) 0.0022(4) -0.0039(4)
N1 0.051(2) 0.0269(17) 0.0179(15) 0.0013(13) 0.0076(14) -0.0051(15)
N2 0.055(2) 0.0317(19) 0.0243(16) 0.0000(14) 0.0062(15) -0.0189(16)
C1 0.043(2) 0.025(2) 0.028(2) 0.0063(16) 0.0035(17) -0.0056(18)
C2 0.056(3) 0.029(2) 0.039(2) 0.0062(19) 0.001(2) -0.001(2)
C3 0.043(3) 0.057(3) 0.039(2) 0.012(2) 0.004(2) -0.009(2)
C4 0.059(3) 0.041(2) 0.029(2) 0.0094(19) 0.006(2) -0.008(2)
C5 0.0334(14) 0.0288(14) 0.0220(12) 0.0019(10) 0.0078(11) 0.0007(12)
C6 0.0334(14) 0.0288(14) 0.0220(12) 0.0019(10) 0.0078(11) 0.0007(12)
C7 0.0334(14) 0.0288(14) 0.0220(12) 0.0019(10) 0.0078(11) 0.0007(12)
C8 0.0334(14) 0.0288(14) 0.0220(12) 0.0019(10) 0.0078(11) 0.0007(12)
C5A 0.0334(14) 0.0288(14) 0.0220(12) 0.0019(10) 0.0078(11) 0.0007(12)
C6A 0.0334(14) 0.0288(14) 0.0220(12) 0.0019(10) 0.0078(11) 0.0007(12)
C7A 0.0334(14) 0.0288(14) 0.0220(12) 0.0019(10) 0.0078(11) 0.0007(12)
C8A 0.0334(14) 0.0288(14) 0.0220(12) 0.0019(10) 0.0078(11) 0.0007(12)
C9 0.039(2) 0.029(2) 0.042(2) 0.0029(18) 0.0087(19) -0.0108(18)
C10 0.070(4) 0.036(3) 0.086(4) 0.000(3) -0.002(3) 0.001(3)
C11 0.055(3) 0.040(3) 0.132(5) -0.010(3) 0.050(3) -0.015(3)
C12 0.112(5) 0.045(3) 0.063(3) -0.014(3) 0.017(3) -0.039(3)

loop_
_atom_type_symbol
_atom_type_description
_atom_type_scat_dispersion_real
_atom_type_scat_dispersion_imag
_atom_type_scat_source
C C 0.0033 0.0016 'International Tables Vol C Tables 4.2.6.8 and 6.1.1.4'
H H 0.0000 0.0000 'International Tables Vol C Tables 4.2.6.8 and 6.1.1.4'
N N 0.0061 0.0033 'International Tables Vol C Tables 4.2.6.8 and 6.1.1.4'
Si Si 0.0817 0.0704 'International Tables Vol C Tables 4.2.6.8 and 6.1.1.4'
Br Br -0.2901 2.4595 'International Tables Vol C Tables 4.2.6.8 and 6.1.1.4'

loop_
_geom_angle_atom_site_label_1
_geom_angle_atom_site_label_2
_geom_angle_atom_site_label_3
_geom_angle
N1 Si N2 97.82(15)
N1 Si Br2A 123.06(19)
N2 Si Br2A 108.5(2)
N1 Si Br1 117.25(13)
N2 Si Br1 114.46(13)
Br2A Si Br1 96.5(2)
N1 Si Br2 112.19(13)
N2 Si Br2 113.38(15)
Br2A Si Br2 10.92(17)
Br1 Si Br2 102.33(8)
N1 Si Br1A 103.39(15)
N2 Si Br1A 122.04(19)
Br2A Si Br1A 103.5(3)
Br1 Si Br1A 14.13(8)
Br2 Si Br1A 107.12(16)
C1 N1 C6 119.3(3)
C1 N1 C6A 113.8(6)
C6 N1 C6A 31.7(5)
C1 N1 Si 133.4(3)
C6 N1 Si 107.3(3)
C6A N1 Si 105.7(6)
C9 N2 C7 118.9(3)
C9 N2 C7A 117.5(5)
C7 N2 C7A 27.5(5)
C9 N2 Si 132.9(3)
C7 N2 Si 108.1(3)
C7A N2 Si 104.2(5)
N1 C1 C2 110.1(3)
N1 C1 C3 110.0(3)
C2 C1 C3 110.1(4)
N1 C1 C4 109.6(3)
C2 C1 C4 108.2(3)
C3 C1 C4 108.7(3)
C1 C2 H2A 109.5
C1 C2 H2B 109.5
H2A C2 H2B 109.5
C1 C2 H2C 109.5
H2A C2 H2C 109.5
H2B C2 H2C 109.5
C1 C3 H3A 109.5
C1 C3 H3B 109.5
H3A C3 H3B 109.5
C1 C3 H3C 109.5
H3A C3 H3C 109.5
H3B C3 H3C 109.5
C1 C4 H4A 109.5
C1 C4 H4B 109.5
H4A C4 H4B 109.5
C1 C4 H4C 109.5
H4A C4 H4C 109.5
H4B C4 H4C 109.5
N1 C6 C5 115.0(4)
N1 C6 C7 105.0(4)
C5 C6 C7 111.0(4)
N1 C6 H6 108.6
C5 C6 H6 108.6
C7 C6 H6 108.6
N2 C7 C8 115.5(4)
N2 C7 C6 103.6(4)
C8 C7 C6 111.4(4)
N2 C7 H7 108.7
C8 C7 H7 108.7
C6 C7 H7 108.7
C6A C5A H5A1 109.5
C6A C5A H5A2 109.5
H5A1 C5A H5A2 109.5
C6A C5A H5A3 109.5
H5A1 C5A H5A3 109.5
H5A2 C5A H5A3 109.5
C7A C6A C5A 108.2(11)
C7A C6A N1 98.9(10)
C5A C6A N1 122.2(11)
C7A C6A H6A 108.9
C5A C6A H6A 108.9
N1 C6A H6A 108.9
C6A C7A C8A 109.3(11)
C6A C7A N2 98.4(9)
C8A C7A N2 126.3(11)
C6A C7A H7A 107.1
C8A C7A H7A 107.1
N2 C7A H7A 107.1
C7A C8A H8A1 109.5
C7A C8A H8A2 109.5
H8A1 C8A H8A2 109.5
C7A C8A H8A3 109.5
H8A1 C8A H8A3 109.5
H8A2 C8A H8A3 109.5
N2 C9 C11 110.3(4)
N2 C9 C10 110.8(4)
C11 C9 C10 110.1(4)
N2 C9 C12 109.4(3)
C11 C9 C12 110.2(4)
C10 C9 C12 106.0(4)
C9 C10 H10A 109.5
C9 C10 H10B 109.5
H10A C10 H10B 109.5
C9 C10 H10C 109.5
H10A C10 H10C 109.5
H10B C10 H10C 109.5
C9 C11 H11A 109.5
C9 C11 H11B 109.5
H11A C11 H11B 109.5
C9 C11 H11C 109.5
H11A C11 H11C 109.5
H11B C11 H11C 109.5
C9 C12 H12A 109.5
C9 C12 H12B 109.5
H12A C12 H12B 109.5
C9 C12 H12C 109.5
H12A C12 H12C 109.5
H12B C12 H12C 109.5

loop_
_geom_bond_atom_site_label_1
_geom_bond_atom_site_label_2
_geom_bond_distance
Br1 Si 2.2285(11)
Br2 Si 2.2327(10)
Br1A Si 2.2349(16)
Br2A Si 2.2283(17)
Si N1 1.669(3)
Si N2 1.679(3)
N1 C1 1.484(5)
N1 C6 1.501(5)
N1 C6A 1.577(14)
N2 C9 1.480(5)
N2 C7 1.493(6)
N2 C7A 1.647(14)
C1 C2 1.524(6)
C1 C3 1.527(6)
C1 C4 1.532(5)
C2 H2A 0.9800
C2 H2B 0.9800
C2 H2C 0.9800
C3 H3A 0.9800
C3 H3B 0.9800
C3 H3C 0.9800
C4 H4A 0.9800
C4 H4B 0.9800
C4 H4C 0.9800
C5 C6 1.530(7)
C5 H5A 0.9800
C5 H5B 0.9800
C5 H5C 0.9800
C6 C7 1.538(6)
C6 H6 1.0000
C7 C8 1.527(7)
C7 H7 1.0000
C8 H8A 0.9800
C8 H8B 0.9800
C8 H8C 0.9800
C5A C6A 1.547(15)
C5A H5A1 0.9800
C5A H5A2 0.9800
C5A H5A3 0.9800
C6A C7A 1.511(14)
C6A H6A 1.0000
C7A C8A 1.557(15)
C7A H7A 1.0000
C8A H8A1 0.9800
C8A H8A2 0.9800
C8A H8A3 0.9800
C9 C11 1.502(6)
C9 C10 1.518(6)
C9 C12 1.531(6)
C10 H10A 0.9800
C10 H10B 0.9800
C10 H10C 0.9800
C11 H11A 0.9800
C11 H11B 0.9800
C11 H11C 0.9800
C12 H12A 0.9800
C12 H12B 0.9800
C12 H12C 0.9800

loop_
_geom_torsion_atom_site_label_1
_geom_torsion_atom_site_label_2
_geom_torsion_atom_site_label_3
_geom_torsion_atom_site_label_4
_geom_torsion
N2 Si N1 C1 167.3(4)
Br2A Si N1 C1 49.2(5)
Br1 Si N1 C1 -69.9(4)
Br2 Si N1 C1 48.1(4)
Br1A Si N1 C1 -67.0(4)
N2 Si N1 C6 -13.2(3)
Br2A Si N1 C6 -131.3(3)
Br1 Si N1 C6 109.6(3)
Br2 Si N1 C6 -132.4(3)
Br1A Si N1 C6 112.5(3)
N2 Si N1 C6A 19.9(5)
Br2A Si N1 C6A -98.2(6)
Br1 Si N1 C6A 142.7(5)
Br2 Si N1 C6A -99.3(5)
Br1A Si N1 C6A 145.6(5)
N1 Si N2 C9 166.9(4)
Br2A Si N2 C9 -64.3(4)
Br1 Si N2 C9 42.1(4)
Br2 Si N2 C9 -74.8(4)
Br1A Si N2 C9 55.7(5)
N1 Si N2 C7 -13.7(3)
Br2A Si N2 C7 115.1(3)
Br1 Si N2 C7 -138.5(3)
Br2 Si N2 C7 104.6(3)
Br1A Si N2 C7 -124.9(3)
N1 Si N2 C7A 14.6(5)
Br2A Si N2 C7A 143.4(5)
Br1 Si N2 C7A -110.1(5)
Br2 Si N2 C7A 133.0(5)
Br1A Si N2 C7A -96.6(5)
C6 N1 C1 C2 -46.0(5)
C6A N1 C1 C2 -81.1(6)
Si N1 C1 C2 133.5(4)
C6 N1 C1 C3 75.5(5)
C6A N1 C1 C3 40.4(7)
Si N1 C1 C3 -105.1(4)
C6 N1 C1 C4 -165.0(4)
C6A N1 C1 C4 159.9(6)
Si N1 C1 C4 14.5(5)
C1 N1 C6 C5 92.4(5)
C6A N1 C6 C5 -179.2(12)
Si N1 C6 C5 -87.2(4)
C1 N1 C6 C7 -145.3(4)
C6A N1 C6 C7 -56.9(10)
Si N1 C6 C7 35.1(4)
C9 N2 C7 C8 92.5(5)
C7A N2 C7 C8 -172.9(13)
Si N2 C7 C8 -87.0(4)
C9 N2 C7 C6 -145.4(4)
C7A N2 C7 C6 -50.8(11)
Si N2 C7 C6 35.1(4)
N1 C6 C7 N2 -44.0(5)
C5 C6 C7 N2 80.8(5)
N1 C6 C7 C8 80.8(5)
C5 C6 C7 C8 -154.4(4)
C1 N1 C6A C7A 154.7(7)
C6 N1 C6A C7A 47.1(8)
Si N1 C6A C7A -50.6(9)
C1 N1 C6A C5A -87.1(12)
C6 N1 C6A C5A 165.2(19)
Si N1 C6A C5A 67.6(12)
C5A C6A C7A C8A 156.2(12)
N1 C6A C7A C8A -75.5(13)
C5A C6A C7A N2 -70.4(12)
N1 C6A C7A N2 57.9(9)
C9 N2 C7A C6A 156.7(7)
C7 N2 C7A C6A 56.2(10)
Si N2 C7A C6A -45.9(9)
C9 N2 C7A C8A -81.7(13)
C7 N2 C7A C8A 178(2)
Si N2 C7A C8A 75.7(12)
C7 N2 C9 C11 79.2(5)
C7A N2 C9 C11 47.9(7)
Si N2 C9 C11 -101.5(5)
C7 N2 C9 C10 -43.0(5)
C7A N2 C9 C10 -74.2(7)
Si N2 C9 C10 136.4(4)
C7 N2 C9 C12 -159.5(4)
C7A N2 C9 C12 169.3(6)
Si N2 C9 C12 19.8(6)
